data_7230239
loop_
_publ_author_name
'Horvath, Daniel Vajk Daniel'
'Holczbauer, Tamas'
'Bereczki, Laura'
'Palko, Roberta'
'Nagy, Nora V.'
'Soos, Tibor'
'Bombicz, Petra Alexandra'

_publ_section_title
;
 Polymorphism of a porous hydrogen bond assisted ionic organic framework
;
_journal_name_full CrystEngComm
_journal_paper_doi 10.1039/C8CE00041G
_journal_year 2018
_chemical_formula_moiety
;
(C56 H66 N2)+, 2(Br)-, 1(C5 H5 N), 1.8(C4 H8 O), [+ solvent]
;
_chemical_formula_sum 'C68.2 H85.4 Br2 N3 O1.8'
_chemical_formula_weight 1135.81
_chemical_name_systematic
'5,5,11,11-tetrabutyl-1,3,7,9-tetraphenyl-4,5,6,10,11,12-hexahydro-5,11- diazadibenzo[ef,kl]heptalene-5,11-diium-bromide'
_space_group_crystal_system monoclinic
_space_group_IT_number 14
_space_group_name_Hall '-P 2yn'
_space_group_name_H-M_alt 'P 1 21/n 1'
_symmetry_space_group_name_Hall '-P 2yn'
_symmetry_space_group_name_H-M 'P 1 21/n 1'
_atom_sites_solution_hydrogens geom
_atom_sites_solution_primary direct
_atom_sites_solution_secondary direct
_audit_creation_method SHELXL-2014/7
_audit_update_record
;
2018-02-15 deposited with the CCDC.
2018-02-26 downloaded from the CCDC.
;
_cell_angle_alpha 90
_cell_angle_beta 110.398(3)
_cell_angle_gamma 90
_cell_formula_units_Z 4
_cell_length_a 17.465(3)
_cell_length_b 15.707(3)
_cell_length_c 25.981(4)
_cell_measurement_reflns_used 17921
_cell_measurement_temperature 295(2)
_cell_measurement_theta_max 20.85
_cell_measurement_theta_min 3.08
_cell_volume 6680(2)
_computing_cell_refinement 'Crystal Clear V.1.4.1 (Rigaku/MSC, 2007)'
_computing_data_collection 'Crystal Clear V.1.4.1 (Rigaku/MSC, 2007)'
_computing_data_reduction 'Crystal Clear V.1.4.1 (Rigaku/MSC, 2007)'
_computing_molecular_graphics 'Spek, A.L. (2003). J.Appl.Cryst. 36,7-13.'
_computing_publication_material 'Spek, A.L. (2009). Acta Cryst. D65, 148-155.'
_computing_structure_refinement 'SHELXL-2014 (Sheldrick, 2014)'
_computing_structure_solution 'SHELXS-97 (Sheldrick, 2008)'
_diffrn_ambient_temperature 295(2)
_diffrn_detector_area_resol_mean 10.0000
_diffrn_measured_fraction_theta_full 0.993
_diffrn_measured_fraction_theta_max 0.993
_diffrn_measurement_device_type 'Rigaku RAXIS-RAPID II'
_diffrn_measurement_method dtprofit.ref
_diffrn_radiation_detector RX
_diffrn_radiation_type MoK\a
_diffrn_radiation_wavelength 0.71075
_diffrn_reflns_av_R_equivalents 0.2525
_diffrn_reflns_av_unetI/netI 0.1141
_diffrn_reflns_Laue_measured_fraction_full 0.993
_diffrn_reflns_Laue_measured_fraction_max 0.993
_diffrn_reflns_limit_h_max 17
_diffrn_reflns_limit_h_min -17
_diffrn_reflns_limit_k_max 15
_diffrn_reflns_limit_k_min -15
_diffrn_reflns_limit_l_max 25
_diffrn_reflns_limit_l_min -25
_diffrn_reflns_number 6992
_diffrn_reflns_point_group_measured_fraction_full 0.993
_diffrn_reflns_point_group_measured_fraction_max 0.993
_diffrn_reflns_theta_full 20.859
_diffrn_reflns_theta_max 20.859
_diffrn_reflns_theta_min 3.087
_diffrn_source 'Sealed Tube'
_exptl_absorpt_coefficient_mu 1.255
_exptl_absorpt_correction_T_max 0.995
_exptl_absorpt_correction_T_min 0.977
_exptl_absorpt_correction_type numerical
_exptl_absorpt_process_details
;
NUMABS, Numerical Absorption correction Program (T.Higashi, 2011)
;
_exptl_crystal_colour colourless
_exptl_crystal_density_diffrn 1.129
_exptl_crystal_density_method 'Not measured'
_exptl_crystal_description chip
_exptl_crystal_F_000 2400
_exptl_crystal_recrystallization_method 'Re-crystallisation from solvent: tetrahydrofuran/pyridine'
_exptl_crystal_size_max 0.280
_exptl_crystal_size_mid 0.280
_exptl_crystal_size_min 0.050
_refine_diff_density_max 0.821
_refine_diff_density_min -0.579
_refine_diff_density_rms 0.098
_refine_ls_extinction_method none
_refine_ls_goodness_of_fit_ref 1.098
_refine_ls_hydrogen_treatment constr
_refine_ls_matrix_type full
_refine_ls_number_parameters 496
_refine_ls_number_reflns 6992
_refine_ls_number_restraints 0
_refine_ls_restrained_S_all 1.098
_refine_ls_R_factor_all 0.2138
_refine_ls_R_factor_gt 0.1276
_refine_ls_shift/su_max 0.004
_refine_ls_shift/su_mean 0.000
_refine_ls_structure_factor_coef Fsqd
_refine_ls_weighting_details 'w=1/[\s^2^(Fo^2^)+(0.2000P)^2^] where P=(Fo^2^+2Fc^2^)/3'
_refine_ls_weighting_scheme calc
_refine_ls_wR_factor_gt 0.3386
_refine_ls_wR_factor_ref 0.3937
_reflns_Friedel_coverage 0.000
_reflns_number_gt 2979
_reflns_number_total 6992
_reflns_threshold_expression 'I > 2\s(I)'
_cod_data_source_file c8ce00041g2.cif
_cod_data_source_block shelx
_cod_original_formula_sum 'C68.20 H85.40 Br2 N3 O1.80'
_cod_database_code 7230239
_shelx_shelxl_version_number 2014/7
_shelx_space_group_comment
;
The symmetry employed for this shelxl refinement is uniquely defined
by the following loop, which should always be used as a source of
symmetry information in preference to the above space-group names.
They are only intended as comments.
;
_shelx_estimated_absorpt_t_min 0.720
_shelx_estimated_absorpt_t_max 0.940

loop_
_space_group_symop_operation_xyz
'x, y, z'
'-x+1/2, y+1/2, -z+1/2'
'-x, -y, -z'
'x-1/2, -y-1/2, z-1/2'

loop_
_atom_site_label
_atom_site_type_symbol
_atom_site_fract_x
_atom_site_fract_y
_atom_site_fract_z
_atom_site_U_iso_or_equiv
_atom_site_adp_type
_atom_site_occupancy
_atom_site_site_symmetry_order
_atom_site_calc_flag
_atom_site_refinement_flags_posn
_atom_site_refinement_flags_adp
_atom_site_refinement_flags_occupancy
_atom_site_disorder_assembly
_atom_site_disorder_group
N1 N 0.2806(5) 0.3129(6) 0.2353(4) 0.074(3) Uani 1 1 d . . . . .
N1' N -0.0616(6) 0.3104(7) 0.2586(4) 0.084(3) Uani 1 1 d . . . . .
C1 C 0.1294(5) 0.3060(5) 0.2776(2) 0.062(3) Uani 1 1 d G . . . .
C2 C 0.2085(5) 0.3343(5) 0.3053(3) 0.073(4) Uani 1 1 d G . . . .
C3 C 0.2441(4) 0.3219(5) 0.3617(3) 0.079(4) Uani 1 1 d G . . . .
C4 C 0.2006(5) 0.2812(5) 0.3903(2) 0.082(4) Uani 1 1 d G . . . .
H4 H 0.2244 0.2730 0.4280 0.114 Uiso 1 1 calc R U . . .
C3' C 0.1215(5) 0.2529(5) 0.3626(3) 0.076(4) Uani 1 1 d G . . . .
C2' C 0.0859(4) 0.2653(5) 0.3062(3) 0.079(4) Uani 1 1 d G . . . .
C5 C 0.0895(5) 0.3140(5) 0.2169(2) 0.070(3) Uani 1 1 d G . . . .
C6 C 0.1303(4) 0.2852(5) 0.1829(3) 0.073(3) Uani 1 1 d G . . . .
C7 C 0.0941(6) 0.2927(5) 0.1263(3) 0.074(4) Uani 1 1 d G . . . .
C8 C 0.0170(6) 0.3289(5) 0.1036(2) 0.094(5) Uani 1 1 d G . . . .
H8 H -0.0073 0.3339 0.0656 0.131 Uiso 1 1 calc R U . . .
C7' C -0.0239(4) 0.3577(5) 0.1375(4) 0.097(5) Uani 1 1 d G . . . .
C6' C 0.0124(5) 0.3503(5) 0.1942(3) 0.075(3) Uani 1 1 d G . . . .
C9 C 0.2503(7) 0.3787(7) 0.2700(5) 0.089(4) Uani 1 1 d . . . . .
H9A H 0.2967 0.4110 0.2935 0.115 Uiso 1 1 calc R U . . .
H9B H 0.2124 0.4183 0.2453 0.115 Uiso 1 1 calc R U . . .
C9' C -0.0001(7) 0.2380(7) 0.2762(5) 0.084(4) Uani 1 1 d . . . . .
H9'1 H -0.0168 0.1996 0.2996 0.109 Uiso 1 1 calc R U . . .
H9'2 H -0.0017 0.2064 0.2438 0.109 Uiso 1 1 calc R U . . .
C10 C 0.2146(7) 0.2491(7) 0.2083(4) 0.075(4) Uani 1 1 d . . . . .
H10A H 0.2286 0.2196 0.1800 0.098 Uiso 1 1 calc R U . . .
H10B H 0.2137 0.2072 0.2355 0.098 Uiso 1 1 calc R U . . .
C10' C -0.0289(7) 0.3811(7) 0.2333(5) 0.081(4) Uani 1 1 d . . . . .
H10C H 0.0101 0.4140 0.2624 0.105 Uiso 1 1 calc R U . . .
H10D H -0.0735 0.4188 0.2136 0.105 Uiso 1 1 calc R U . . .
C11 C 0.3296(4) 0.3538(5) 0.3915(3) 0.069(3) Uani 1 1 d G . . . .
C12 C 0.3861(5) 0.2946(4) 0.4225(3) 0.093(4) Uani 1 1 d G . . . .
H12 H 0.3708 0.2380 0.4231 0.131 Uiso 1 1 calc R U . . .
C13 C 0.4653(5) 0.3201(6) 0.4527(3) 0.100(5) Uani 1 1 d G . . . .
H13 H 0.5030 0.2805 0.4735 0.140 Uiso 1 1 calc R U . . .
C14 C 0.4880(4) 0.4047(6) 0.4518(3) 0.104(5) Uani 1 1 d G . . . .
H14 H 0.5410 0.4218 0.4720 0.145 Uiso 1 1 calc R U . . .
C15 C 0.4316(5) 0.4639(4) 0.4208(3) 0.091(4) Uani 1 1 d G . . . .
H15 H 0.4468 0.5205 0.4202 0.127 Uiso 1 1 calc R U . . .
C16 C 0.3524(5) 0.4384(5) 0.3906(3) 0.087(4) Uani 1 1 d G . . . .
H16 H 0.3146 0.4780 0.3698 0.121 Uiso 1 1 calc R U . . .
C11' C 0.0852(5) 0.2068(9) 0.3972(5) 0.086(4) Uani 1 1 d G . . . .
C12' C 0.0597(7) 0.1229(9) 0.3858(4) 0.113(5) Uani 1 1 d G . . . .
H12' H 0.0659 0.0953 0.3558 0.158 Uiso 1 1 calc R U . . .
C13' C 0.0250(7) 0.0803(6) 0.4191(6) 0.148(7) Uani 1 1 d G . . . .
H13' H 0.0080 0.0241 0.4115 0.207 Uiso 1 1 calc R U . . .
C14' C 0.0158(6) 0.1216(11) 0.4639(5) 0.151(8) Uani 1 1 d G . . . .
H14' H -0.0074 0.0931 0.4862 0.211 Uiso 1 1 calc R U . . .
C15' C 0.0413(7) 0.2055(11) 0.4754(4) 0.138(7) Uani 1 1 d G . . . .
H15' H 0.0351 0.2332 0.5053 0.194 Uiso 1 1 calc R U . . .
C16' C 0.0760(7) 0.2481(6) 0.4420(6) 0.117(6) Uani 1 1 d G . . . .
H16' H 0.0930 0.3043 0.4497 0.163 Uiso 1 1 calc R U . . .
C17 C 0.1298(5) 0.2617(8) 0.0869(4) 0.077(4) Uani 1 1 d G . . . .
C18 C 0.1559(6) 0.1776(7) 0.0896(4) 0.096(5) Uani 1 1 d G . . . .
H18 H 0.1507 0.1415 0.1165 0.135 Uiso 1 1 calc R U . . .
C19 C 0.1897(5) 0.1476(6) 0.0519(5) 0.124(6) Uani 1 1 d G . . . .
H19 H 0.2072 0.0914 0.0537 0.173 Uiso 1 1 calc R U . . .
C20 C 0.1974(5) 0.2016(10) 0.0116(4) 0.118(6) Uani 1 1 d G . . . .
H20 H 0.2201 0.1814 -0.0136 0.165 Uiso 1 1 calc R U . . .
C21 C 0.1713(6) 0.2856(9) 0.0089(4) 0.116(6) Uani 1 1 d G . . . .
H21 H 0.1765 0.3217 -0.0181 0.162 Uiso 1 1 calc R U . . .
C22 C 0.1375(5) 0.3156(5) 0.0466(5) 0.103(5) Uani 1 1 d G . . . .
H22 H 0.1200 0.3718 0.0448 0.144 Uiso 1 1 calc R U . . .
C17' C -0.1068(5) 0.4001(7) 0.1092(4) 0.099(4) Uani 1 1 d G . . . .
C18' C -0.1694(7) 0.3541(7) 0.0715(4) 0.150(7) Uani 1 1 d G . . . .
H18' H -0.1608 0.2979 0.0636 0.210 Uiso 1 1 calc R U . . .
C19' C -0.2450(6) 0.3921(10) 0.0454(4) 0.173(9) Uani 1 1 d G . . . .
H19' H -0.2869 0.3614 0.0202 0.242 Uiso 1 1 calc R U . . .
C20' C -0.2579(5) 0.4761(11) 0.0572(5) 0.181(10) Uani 1 1 d G . . . .
H20' H -0.3084 0.5015 0.0397 0.253 Uiso 1 1 calc R U . . .
C21' C -0.1953(9) 0.5221(7) 0.0949(6) 0.168(8) Uani 1 1 d G . . . .
H21' H -0.2039 0.5783 0.1027 0.235 Uiso 1 1 calc R U . . .
C22' C -0.1197(7) 0.4841(7) 0.1209(4) 0.120(5) Uani 1 1 d G . . . .
H22' H -0.0778 0.5149 0.1462 0.168 Uiso 1 1 calc R U . . .
C23 C 0.3556(7) 0.2663(6) 0.2713(5) 0.085(4) Uani 1 1 d . . . . .
H23A H 0.3426 0.2397 0.3009 0.110 Uiso 1 1 calc R U . . .
H23B H 0.3670 0.2209 0.2497 0.110 Uiso 1 1 calc R U . . .
C23' C -0.0766(9) 0.3455(10) 0.3085(5) 0.101(5) Uani 1 1 d . . . . .
H23C H -0.1088 0.3970 0.2976 0.131 Uiso 1 1 calc R U . . .
H23D H -0.0243 0.3615 0.3354 0.131 Uiso 1 1 calc R U . . .
C24 C 0.4310(7) 0.3163(8) 0.2957(5) 0.085(4) Uani 1 1 d . . . . .
H24A H 0.4237 0.3572 0.3216 0.110 Uiso 1 1 calc R U . . .
H24B H 0.4431 0.3473 0.2672 0.110 Uiso 1 1 calc R U . . .
C24' C -0.1196(10) 0.2867(13) 0.3363(7) 0.135(6) Uani 1 1 d . . . . .
H24E H -0.1689 0.2665 0.3081 0.176 Uiso 0.4846 1 calc R U P A 1
H24F H -0.0847 0.2376 0.3494 0.176 Uiso 0.4846 1 calc R U P A 1
H24C H -0.0875 0.2363 0.3512 0.176 Uiso 0.5154 1 calc R U P B 2
H24D H -0.1733 0.2701 0.3116 0.176 Uiso 0.5154 1 calc R U P B 2
C25 C 0.5023(8) 0.2564(10) 0.3254(6) 0.129(6) Uani 1 1 d . . . . .
H25A H 0.5076 0.2132 0.3002 0.168 Uiso 1 1 calc R U . . .
H25B H 0.4919 0.2280 0.3555 0.168 Uiso 1 1 calc R U . . .
C25' C -0.140(2) 0.313(3) 0.3754(18) 0.118(12) Uiso 0.4846 1 d . . P C 1
H25C H -0.1795 0.3576 0.3611 0.153 Uiso 0.4846 1 calc R U P C 1
H25D H -0.0917 0.3388 0.4017 0.153 Uiso 0.4846 1 calc R U P C 1
C25" C -0.126(2) 0.356(2) 0.3894(15) 0.141(14) Uiso 0.5154 1 d . . P C 2
H25E H -0.0718 0.3716 0.4145 0.183 Uiso 0.5154 1 calc R U P C 2
H25F H -0.1558 0.4079 0.3742 0.183 Uiso 0.5154 1 calc R U P C 2
C26 C 0.5822(10) 0.3090(13) 0.3478(8) 0.198(10) Uani 1 1 d . . . . .
H26A H 0.5955 0.3314 0.3176 0.258 Uiso 1 1 calc R U . . .
H26B H 0.6258 0.2730 0.3697 0.258 Uiso 1 1 calc R U . . .
H26C H 0.5747 0.3550 0.3698 0.258 Uiso 1 1 calc R U . . .
C26' C -0.179(2) 0.245(3) 0.4110(15) 0.150(15) Uiso 0.4846 1 d . . P C 1
H26D H -0.2331 0.2292 0.3885 0.195 Uiso 0.4846 1 calc R U P C 1
H26E H -0.1802 0.2735 0.4435 0.195 Uiso 0.4846 1 calc R U P C 1
H26F H -0.1450 0.1956 0.4212 0.195 Uiso 0.4846 1 calc R U P C 1
C26" C -0.169(2) 0.304(2) 0.4157(14) 0.136(12) Uiso 0.5154 1 d . . P C 2
H26G H -0.2213 0.2891 0.3896 0.177 Uiso 0.5154 1 calc R U P C 2
H26H H -0.1765 0.3357 0.4454 0.177 Uiso 0.5154 1 calc R U P C 2
H26I H -0.1380 0.2538 0.4299 0.177 Uiso 0.5154 1 calc R U P C 2
C27 C 0.2989(8) 0.3654(8) 0.1899(5) 0.090(4) Uani 1 1 d . . . . .
H27A H 0.2477 0.3873 0.1646 0.126 Uiso 1 1 calc R U . . .
H27B H 0.3326 0.4138 0.2071 0.126 Uiso 1 1 calc R U . . .
C27' C -0.1386(8) 0.2743(9) 0.2171(5) 0.110(5) Uani 1 1 d . . . . .
H27C H -0.1518 0.2219 0.2318 0.154 Uiso 1 1 calc R U . . .
H27D H -0.1270 0.2597 0.1843 0.154 Uiso 1 1 calc R U . . .
C28 C 0.3417(8) 0.3164(9) 0.1571(5) 0.093(4) Uani 1 1 d . . . . .
H28A H 0.3925 0.2922 0.1815 0.131 Uiso 1 1 calc R U . . .
H28B H 0.3071 0.2706 0.1367 0.131 Uiso 1 1 calc R U . . .
C28' C -0.2158(8) 0.3324(10) 0.1998(5) 0.118(5) Uani 1 1 d . . . . .
H28C H -0.2288 0.3489 0.2318 0.165 Uiso 1 1 calc R U . . .
H28D H -0.2062 0.3835 0.1820 0.165 Uiso 1 1 calc R U . . .
C29 C 0.3582(9) 0.3792(10) 0.1185(6) 0.115(5) Uani 1 1 d . . . . .
H29A H 0.3944 0.4234 0.1398 0.161 Uiso 1 1 calc R U . . .
H29B H 0.3073 0.4060 0.0965 0.161 Uiso 1 1 calc R U . . .
C29' C -0.2874(10) 0.2800(14) 0.1594(7) 0.189(9) Uani 1 1 d . . . . .
H29C H -0.2956 0.2277 0.1766 0.265 Uiso 1 1 calc R U . . .
H29D H -0.2758 0.2658 0.1265 0.265 Uiso 1 1 calc R U . . .
C30 C 0.3985(10) 0.3357(12) 0.0790(7) 0.156(7) Uani 1 1 d . . . . .
H30A H 0.4079 0.3780 0.0552 0.203 Uiso 1 1 calc R U . . .
H30B H 0.4495 0.3101 0.1006 0.203 Uiso 1 1 calc R U . . .
H30C H 0.3624 0.2928 0.0574 0.203 Uiso 1 1 calc R U . . .
C30' C -0.3653(11) 0.3382(17) 0.1447(10) 0.258(14) Uani 1 1 d . . . . .
H30D H -0.4114 0.3085 0.1197 0.336 Uiso 1 1 calc R U . . .
H30E H -0.3759 0.3518 0.1776 0.336 Uiso 1 1 calc R U . . .
H30F H -0.3561 0.3897 0.1279 0.336 Uiso 1 1 calc R U . . .
N1P N 0.0918(7) 0.5556(8) 0.1358(5) 0.134(6) Uiso 0.7 1 d G . P . .
C1P C 0.1756(8) 0.5660(7) 0.1612(3) 0.083(5) Uiso 0.7 1 d G . P . .
H1P H 0.1983 0.5697 0.1993 0.099 Uiso 0.7 1 calc R U P . .
C2P C 0.2255(5) 0.5710(8) 0.1297(5) 0.095(6) Uiso 0.7 1 d G . P . .
H2P H 0.2816 0.5779 0.1467 0.114 Uiso 0.7 1 calc R U P . .
C3P C 0.1916(7) 0.5655(8) 0.0729(5) 0.126(7) Uiso 0.7 1 d G . P . .
H3P H 0.2250 0.5688 0.0518 0.151 Uiso 0.7 1 calc R U P . .
C4P C 0.1078(8) 0.5552(8) 0.0475(3) 0.087(5) Uiso 0.7 1 d G . P . .
H4P H 0.0851 0.5515 0.0094 0.104 Uiso 0.7 1 calc R U P . .
C5P C 0.0579(5) 0.5502(8) 0.0789(5) 0.109(6) Uiso 0.7 1 d G . P . .
H5P H 0.0018 0.5433 0.0620 0.130 Uiso 0.7 1 calc R U P . .
N1P2 N 0.8964(9) 0.0913(14) 0.0990(8) 0.086(9) Uiso 0.3 1 d G . P . .
C1P2 C 0.8513(11) 0.0956(13) 0.0432(7) 0.049(8) Uiso 0.3 1 d G . P . .
H1P2 H 0.8762 0.1129 0.0186 0.059 Uiso 0.3 1 calc R U P . .
C2P2 C 0.7690(11) 0.0739(14) 0.0241(6) 0.054(9) Uiso 0.3 1 d G . P . .
H2P2 H 0.7388 0.0767 -0.0132 0.065 Uiso 0.3 1 calc R U P . .
C3P2 C 0.7318(10) 0.0480(16) 0.0609(9) 0.088(12) Uiso 0.3 1 d G . P . .
H3P2 H 0.6767 0.0334 0.0481 0.106 Uiso 0.3 1 calc R U P . .
C4P2 C 0.7769(14) 0.0437(16) 0.1167(9) 0.102(14) Uiso 0.3 1 d G . P . .
H4P2 H 0.7520 0.0264 0.1413 0.123 Uiso 0.3 1 calc R U P . .
C5P2 C 0.8592(14) 0.0654(15) 0.1358(6) 0.063(10) Uiso 0.3 1 d G . P . .
H5P2 H 0.8894 0.0626 0.1731 0.076 Uiso 0.3 1 calc R U P . .
Br1 Br 0.37032(16) 0.05396(12) 0.20181(10) 0.1769(12) Uani 1 1 d . . . . .
Br1' Br 0.09576(11) 0.06574(10) 0.23034(7) 0.1360(9) Uani 1 1 d . . . . .

loop_
_atom_site_aniso_label
_atom_site_aniso_U_11
_atom_site_aniso_U_22
_atom_site_aniso_U_33
_atom_site_aniso_U_23
_atom_site_aniso_U_13
_atom_site_aniso_U_12
N1 0.066(6) 0.060(6) 0.083(7) 0.001(6) 0.010(5) 0.005(5)
N1' 0.075(7) 0.096(8) 0.066(6) -0.004(6) 0.004(6) -0.015(6)
C1 0.076(9) 0.045(7) 0.056(7) 0.011(6) 0.012(7) 0.005(6)
C2 0.080(9) 0.053(8) 0.078(9) -0.007(6) 0.018(7) -0.018(7)
C3 0.096(10) 0.070(8) 0.045(7) -0.014(6) -0.006(7) 0.021(7)
C4 0.101(11) 0.082(9) 0.057(7) 0.015(7) 0.022(8) 0.021(8)
C3' 0.091(10) 0.065(8) 0.058(8) -0.005(6) 0.009(7) -0.004(7)
C2' 0.094(10) 0.060(8) 0.058(8) -0.012(6) -0.006(8) 0.002(7)
C5 0.069(8) 0.063(8) 0.066(8) -0.009(6) 0.008(7) 0.002(6)
C6 0.096(10) 0.061(8) 0.060(8) 0.004(6) 0.024(8) -0.011(7)
C7 0.101(10) 0.062(8) 0.053(8) -0.012(6) 0.020(7) 0.002(7)
C8 0.105(11) 0.116(11) 0.040(7) 0.016(7) -0.002(8) -0.018(9)
C7' 0.114(12) 0.078(9) 0.061(9) 0.019(7) -0.017(8) -0.016(8)
C6' 0.093(10) 0.058(8) 0.079(9) -0.013(6) 0.036(8) -0.017(7)
C9 0.093(9) 0.055(8) 0.080(8) -0.015(6) -0.018(7) 0.022(7)
C9' 0.073(8) 0.080(9) 0.083(8) 0.005(7) 0.008(7) 0.004(7)
C10 0.090(9) 0.059(8) 0.078(8) -0.010(6) 0.031(7) -0.010(7)
C10' 0.072(8) 0.066(8) 0.084(8) 0.008(7) 0.000(7) 0.001(7)
C11 0.080(9) 0.058(8) 0.055(7) -0.002(6) 0.006(6) 0.015(7)
C12 0.090(10) 0.080(9) 0.092(9) -0.003(8) 0.008(7) 0.014(8)
C13 0.122(12) 0.063(9) 0.094(10) 0.005(7) 0.011(9) 0.009(8)
C14 0.078(9) 0.127(13) 0.079(9) -0.020(9) -0.006(7) 0.017(9)
C15 0.101(10) 0.052(8) 0.099(9) -0.013(7) 0.010(8) -0.009(7)
C16 0.093(10) 0.077(10) 0.062(7) -0.031(6) -0.008(7) 0.008(7)
C11' 0.091(10) 0.100(12) 0.059(9) 0.025(8) 0.015(7) 0.001(9)
C12' 0.121(13) 0.116(15) 0.111(11) 0.057(11) 0.053(9) 0.012(10)
C13' 0.135(15) 0.114(14) 0.21(2) 0.038(16) 0.080(16) 0.023(12)
C14' 0.121(14) 0.18(2) 0.151(19) 0.049(15) 0.052(13) 0.025(16)
C15' 0.138(16) 0.18(2) 0.089(12) 0.008(13) 0.028(11) 0.056(15)
C16' 0.127(13) 0.146(14) 0.074(11) 0.033(11) 0.032(10) 0.009(11)
C17 0.081(9) 0.063(9) 0.067(9) -0.012(7) 0.001(7) -0.013(7)
C18 0.115(11) 0.109(14) 0.063(9) -0.030(8) 0.029(8) -0.032(9)
C19 0.138(14) 0.115(13) 0.097(11) -0.028(11) 0.016(11) -0.040(11)
C20 0.093(11) 0.182(19) 0.074(11) -0.021(11) 0.022(8) -0.007(13)
C21 0.106(12) 0.124(15) 0.099(13) 0.028(10) 0.011(10) -0.027(11)
C22 0.095(11) 0.150(14) 0.057(8) 0.001(10) 0.019(8) -0.025(10)
C17' 0.098(11) 0.105(11) 0.082(9) 0.040(8) 0.017(9) 0.024(9)
C18' 0.096(12) 0.24(2) 0.070(9) -0.001(11) -0.024(9) -0.009(13)
C19' 0.109(15) 0.26(3) 0.093(11) 0.012(15) -0.036(11) 0.011(15)
C20' 0.120(17) 0.25(3) 0.154(19) 0.056(18) 0.025(14) 0.058(19)
C21' 0.155(19) 0.151(17) 0.20(2) 0.064(16) 0.071(16) 0.034(16)
C22' 0.086(11) 0.122(14) 0.137(13) 0.040(10) 0.021(9) 0.048(10)
C23 0.075(8) 0.038(7) 0.121(10) -0.012(6) 0.007(7) 0.004(6)
C23' 0.107(11) 0.129(12) 0.065(9) -0.016(8) 0.027(8) 0.008(10)
C24 0.068(8) 0.078(9) 0.099(9) -0.002(7) 0.018(7) 0.010(7)
C24' 0.101(12) 0.20(2) 0.096(11) -0.009(13) 0.027(10) -0.001(13)
C25 0.074(10) 0.137(14) 0.145(13) 0.010(10) -0.002(9) 0.002(9)
C26 0.100(14) 0.19(2) 0.24(2) -0.013(17) -0.023(13) 0.018(13)
C27 0.090(10) 0.094(10) 0.075(8) 0.005(8) 0.014(7) -0.019(8)
C27' 0.098(11) 0.116(12) 0.103(10) 0.007(8) 0.019(9) -0.030(9)
C28 0.094(10) 0.098(10) 0.087(9) -0.015(8) 0.031(8) 0.000(8)
C28' 0.071(10) 0.169(15) 0.101(10) 0.033(10) 0.013(8) 0.018(10)
C29 0.113(12) 0.122(13) 0.119(12) -0.004(10) 0.050(10) -0.028(10)
C29' 0.100(14) 0.24(2) 0.159(16) 0.031(15) -0.037(12) -0.018(15)
C30 0.149(16) 0.185(19) 0.150(15) -0.002(13) 0.072(13) -0.032(14)
C30' 0.090(15) 0.33(4) 0.30(3) 0.07(3) 0.003(16) -0.016(19)
Br1 0.227(3) 0.0978(15) 0.200(2) -0.0045(12) 0.0664(18) 0.0067(14)
Br1' 0.1426(16) 0.0787(11) 0.1553(16) -0.0046(9) 0.0125(12) 0.0099(10)

loop_
_atom_type_symbol
_atom_type_description
_atom_type_scat_dispersion_real
_atom_type_scat_dispersion_imag
_atom_type_scat_source
C C 0.0033 0.0016 'International Tables Vol C Tables 4.2.6.8 and 6.1.1.4'
H H 0.0000 0.0000 'International Tables Vol C Tables 4.2.6.8 and 6.1.1.4'
Br Br -0.2901 2.4595 'International Tables Vol C Tables 4.2.6.8 and 6.1.1.4'
N N 0.0061 0.0033 'International Tables Vol C Tables 4.2.6.8 and 6.1.1.4'
O O 0.0106 0.0060 'International Tables Vol C Tables 4.2.6.8 and 6.1.1.4'

loop_
_geom_angle_atom_site_label_1
_geom_angle_atom_site_label_2
_geom_angle_atom_site_label_3
_geom_angle
C10 N1 C23 108.9(8)
C10 N1 C27 109.0(8)
C23 N1 C27 111.2(9)
C10 N1 C9 110.3(9)
C23 N1 C9 110.8(8)
C27 N1 C9 106.5(9)
C10' N1' C27' 110.1(9)
C10' N1' C23' 108.1(10)
C27' N1' C23' 111.8(11)
C10' N1' C9' 110.4(10)
C27' N1' C9' 107.1(10)
C23' N1' C9' 109.3(9)
C2 C1 C2' 120.0
C2 C1 C5 122.3(7)
C2' C1 C5 117.6(7)
C1 C2 C3 120.0
C1 C2 C9 115.6(7)
C3 C2 C9 124.4(7)
C2 C3 C4 120.0
C2 C3 C11 119.6(7)
C4 C3 C11 120.4(7)
C3' C4 C3 120.0
C3' C4 H4 120.0
C3 C4 H4 120.0
C4 C3' C2' 120.0
C4 C3' C11' 113.9(7)
C2' C3' C11' 126.0(7)
C3' C2' C1 120.0
C3' C2' C9' 120.6(8)
C1 C2' C9' 119.4(8)
C6 C5 C6' 120.0
C6 C5 C1 119.4(7)
C6' C5 C1 120.6(7)
C5 C6 C7 120.0
C5 C6 C10 119.1(8)
C7 C6 C10 120.9(8)
C8 C7 C6 120.0
C8 C7 C17 115.4(8)
C6 C7 C17 124.6(8)
C7 C8 C7' 120.0
C7 C8 H8 120.0
C7' C8 H8 120.0
C8 C7' C6' 120.0
C8 C7' C17' 116.5(8)
C6' C7' C17' 123.5(8)
C7' C6' C5 120.0
C7' C6' C10' 122.4(7)
C5 C6' C10' 117.6(7)
C2 C9 N1 111.7(8)
C2 C9 H9A 109.3
N1 C9 H9A 109.3
C2 C9 H9B 109.3
N1 C9 H9B 109.3
H9A C9 H9B 107.9
C2' C9' N1' 114.8(9)
C2' C9' H9'1 108.6
N1' C9' H9'1 108.6
C2' C9' H9'2 108.6
N1' C9' H9'2 108.6
H9'1 C9' H9'2 107.6
C6 C10 N1 115.4(8)
C6 C10 H10A 108.4
N1 C10 H10A 108.4
C6 C10 H10B 108.4
N1 C10 H10B 108.4
H10A C10 H10B 107.5
N1' C10' C6' 113.5(9)
N1' C10' H10C 108.9
C6' C10' H10C 108.9
N1' C10' H10D 108.9
C6' C10' H10D 108.9
H10C C10' H10D 107.7
C12 C11 C16 120.0
C12 C11 C3 116.8(6)
C16 C11 C3 123.1(6)
C11 C12 C13 120.0
C11 C12 H12 120.0
C13 C12 H12 120.0
C14 C13 C12 120.0
C14 C13 H13 120.0
C12 C13 H13 120.0
C15 C14 C13 120.0
C15 C14 H14 120.0
C13 C14 H14 120.0
C14 C15 C16 120.0
C14 C15 H15 120.0
C16 C15 H15 120.0
C15 C16 C11 120.0
C15 C16 H16 120.0
C11 C16 H16 120.0
C12' C11' C16' 120.0
C12' C11' C3' 120.9(12)
C16' C11' C3' 119.1(12)
C13' C12' C11' 120.0
C13' C12' H12' 120.0
C11' C12' H12' 120.0
C12' C13' C14' 120.0
C12' C13' H13' 120.0
C14' C13' H13' 120.0
C15' C14' C13' 120.0
C15' C14' H14' 120.0
C13' C14' H14' 120.0
C16' C15' C14' 120.0
C16' C15' H15' 120.0
C14' C15' H15' 120.0
C15' C16' C11' 120.0
C15' C16' H16' 120.0
C11' C16' H16' 120.0
C18 C17 C22 120.0
C18 C17 C7 119.8(10)
C22 C17 C7 120.2(10)
C17 C18 C19 120.0
C17 C18 H18 120.0
C19 C18 H18 120.0
C20 C19 C18 120.0
C20 C19 H19 120.0
C18 C19 H19 120.0
C19 C20 C21 120.0
C19 C20 H20 120.0
C21 C20 H20 120.0
C20 C21 C22 120.0
C20 C21 H21 120.0
C22 C21 H21 120.0
C21 C22 C17 120.0
C21 C22 H22 120.0
C17 C22 H22 120.0
C18' C17' C22' 120.0
C18' C17' C7' 119.6(9)
C22' C17' C7' 120.4(9)
C17' C18' C19' 120.0
C17' C18' H18' 120.0
C19' C18' H18' 120.0
C20' C19' C18' 120.0
C20' C19' H19' 120.0
C18' C19' H19' 120.0
C21' C20' C19' 120.0
C21' C20' H20' 120.0
C19' C20' H20' 120.0
C20' C21' C22' 120.0
C20' C21' H21' 120.0
C22' C21' H21' 120.0
C21' C22' C17' 120.0
C21' C22' H22' 120.0
C17' C22' H22' 120.0
C24 C23 N1 117.5(9)
C24 C23 H23A 107.9
N1 C23 H23A 107.9
C24 C23 H23B 107.9
N1 C23 H23B 107.9
H23A C23 H23B 107.2
N1' C23' C24' 116.6(13)
N1' C23' H23C 108.1
C24' C23' H23C 108.1
N1' C23' H23D 108.1
C24' C23' H23D 108.1
H23C C23' H23D 107.3
C23 C24 C25 109.6(10)
C23 C24 H24A 109.7
C25 C24 H24A 109.7
C23 C24 H24B 109.7
C25 C24 H24B 109.7
H24A C24 H24B 108.2
C25' C24' C23' 121(3)
C23' C24' C25" 99.6(18)
C25' C24' H24E 107.1
C23' C24' H24E 107.1
C25' C24' H24F 107.1
C23' C24' H24F 107.1
H24E C24' H24F 106.8
C23' C24' H24C 111.9
C25" C24' H24C 111.9
C23' C24' H24D 111.9
C25" C24' H24D 111.9
H24C C24' H24D 109.6
C24 C25 C26 109.1(13)
C24 C25 H25A 109.9
C26 C25 H25A 109.9
C24 C25 H25B 109.9
C26 C25 H25B 109.9
H25A C25 H25B 108.3
C24' C25' C26' 121(4)
C24' C25' H25C 107.0
C26' C25' H25C 107.0
C24' C25' H25D 107.0
C26' C25' H25D 107.0
H25C C25' H25D 106.7
C26" C25" C24' 102(3)
C26" C25" H25E 111.4
C24' C25" H25E 111.4
C26" C25" H25F 111.4
C24' C25" H25F 111.4
H25E C25" H25F 109.3
C25 C26 H26A 109.5
C25 C26 H26B 109.5
H26A C26 H26B 109.5
C25 C26 H26C 109.5
H26A C26 H26C 109.5
H26B C26 H26C 109.5
C25' C26' H26D 109.5
C25' C26' H26E 109.5
H26D C26' H26E 109.5
C25' C26' H26F 109.5
H26D C26' H26F 109.5
H26E C26' H26F 109.5
C25" C26" H26G 109.5
C25" C26" H26H 109.5
H26G C26" H26H 109.5
C25" C26" H26I 109.5
H26G C26" H26I 109.5
H26H C26" H26I 109.5
C28 C27 N1 115.2(11)
C28 C27 H27A 108.5
N1 C27 H27A 108.5
C28 C27 H27B 108.5
N1 C27 H27B 108.5
H27A C27 H27B 107.5
N1' C27' C28' 116.9(12)
N1' C27' H27C 108.1
C28' C27' H27C 108.1
N1' C27' H27D 108.1
C28' C27' H27D 108.1
H27C C27' H27D 107.3
C29 C28 C27 106.7(12)
C29 C28 H28A 110.4
C27 C28 H28A 110.4
C29 C28 H28B 110.4
C27 C28 H28B 110.4
H28A C28 H28B 108.6
C29' C28' C27' 107.2(14)
C29' C28' H28C 110.3
C27' C28' H28C 110.3
C29' C28' H28D 110.3
C27' C28' H28D 110.3
H28C C28' H28D 108.5
C28 C29 C30 112.3(14)
C28 C29 H29A 109.1
C30 C29 H29A 109.1
C28 C29 H29B 109.1
C30 C29 H29B 109.1
H29A C29 H29B 107.9
C28' C29' C30' 106.3(18)
C28' C29' H29C 110.5
C30' C29' H29C 110.5
C28' C29' H29D 110.5
C30' C29' H29D 110.5
H29C C29' H29D 108.7
C29 C30 H30A 109.5
C29 C30 H30B 109.5
H30A C30 H30B 109.5
C29 C30 H30C 109.5
H30A C30 H30C 109.5
H30B C30 H30C 109.5
C29' C30' H30D 109.5
C29' C30' H30E 109.5
H30D C30' H30E 109.5
C29' C30' H30F 109.5
H30D C30' H30F 109.5
H30E C30' H30F 109.5
C1P N1P C5P 120.0
N1P C1P C2P 120.0
N1P C1P H1P 120.0
C2P C1P H1P 120.0
C3P C2P C1P 120.0
C3P C2P H2P 120.0
C1P C2P H2P 120.0
C2P C3P C4P 120.0
C2P C3P H3P 120.0
C4P C3P H3P 120.0
C5P C4P C3P 120.0
C5P C4P H4P 120.0
C3P C4P H4P 120.0
C4P C5P N1P 120.0
C4P C5P H5P 120.0
N1P C5P H5P 120.0
C1P2 N1P2 C5P2 120.0
N1P2 C1P2 C2P2 120.0
N1P2 C1P2 H1P2 120.0
C2P2 C1P2 H1P2 120.0
C1P2 C2P2 C3P2 120.0
C1P2 C2P2 H2P2 120.0
C3P2 C2P2 H2P2 120.0
C4P2 C3P2 C2P2 120.0
C4P2 C3P2 H3P2 120.0
C2P2 C3P2 H3P2 120.0
C5P2 C4P2 C3P2 120.0
C5P2 C4P2 H4P2 120.0
C3P2 C4P2 H4P2 120.0
C4P2 C5P2 N1P2 120.0
C4P2 C5P2 H5P2 120.0
N1P2 C5P2 H5P2 120.0

loop_
_geom_bond_atom_site_label_1
_geom_bond_atom_site_label_2
_geom_bond_distance
N1 C10 1.504(13)
N1 C23 1.508(12)
N1 C27 1.561(15)
N1 C9 1.579(14)
N1' C10' 1.503(14)
N1' C27' 1.511(14)
N1' C23' 1.512(15)
N1' C9' 1.520(14)
C1 C2 1.3900
C1 C2' 1.3900
C1 C5 1.491(7)
C2 C3 1.3900
C2 C9 1.527(15)
C3 C4 1.3900
C3 C11 1.508(8)
C4 C3' 1.3900
C4 H4 0.9300
C3' C2' 1.3900
C3' C11' 1.461(11)
C2' C9' 1.494(12)
C5 C6 1.3900
C5 C6' 1.3900
C6 C7 1.3900
C6 C10 1.498(12)
C7 C8 1.3900
C7 C17 1.454(11)
C8 C7' 1.3900
C8 H8 0.9300
C7' C6' 1.3900
C7' C17' 1.530(9)
C6' C10' 1.515(14)
C9 H9A 0.9700
C9 H9B 0.9700
C9' H9'1 0.9700
C9' H9'2 0.9700
C10 H10A 0.9700
C10 H10B 0.9700
C10' H10C 0.9700
C10' H10D 0.9700
C11 C12 1.3900
C11 C16 1.3900
C12 C13 1.3900
C12 H12 0.9300
C13 C14 1.3900
C13 H13 0.9300
C14 C15 1.3900
C14 H14 0.9300
C15 C16 1.3900
C15 H15 0.9300
C16 H16 0.9300
C11' C12' 1.3900
C11' C16' 1.3900
C12' C13' 1.3900
C12' H12' 0.9300
C13' C14' 1.3900
C13' H13' 0.9300
C14' C15' 1.3900
C14' H14' 0.9300
C15' C16' 1.3900
C15' H15' 0.9300
C16' H16' 0.9300
C17 C18 1.3900
C17 C22 1.3900
C18 C19 1.3900
C18 H18 0.9300
C19 C20 1.3900
C19 H19 0.9300
C20 C21 1.3900
C20 H20 0.9300
C21 C22 1.3900
C21 H21 0.9300
C22 H22 0.9300
C17' C18' 1.3900
C17' C22' 1.3900
C18' C19' 1.3900
C18' H18' 0.9300
C19' C20' 1.3900
C19' H19' 0.9300
C20' C21' 1.3900
C20' H20' 0.9300
C21' C22' 1.3900
C21' H21' 0.9300
C22' H22' 0.9300
C23 C24 1.474(14)
C23 H23A 0.9700
C23 H23B 0.9700
C23' C24' 1.52(2)
C23' H23C 0.9700
C23' H23D 0.9700
C24 C25 1.537(16)
C24 H24A 0.9700
C24 H24B 0.9700
C24' C25' 1.25(4)
C24' C25" 1.79(4)
C24' H24E 0.9700
C24' H24F 0.9700
C24' H24C 0.9700
C24' H24D 0.9700
C25 C26 1.55(2)
C25 H25A 0.9700
C25 H25B 0.9700
C25' C26' 1.69(6)
C25' H25C 0.9700
C25' H25D 0.9700
C25" C26" 1.44(5)
C25" H25E 0.9700
C25" H25F 0.9700
C26 H26A 0.9600
C26 H26B 0.9600
C26 H26C 0.9600
C26' H26D 0.9600
C26' H26E 0.9600
C26' H26F 0.9600
C26" H26G 0.9600
C26" H26H 0.9600
C26" H26I 0.9600
C27 C28 1.522(17)
C27 H27A 0.9700
C27 H27B 0.9700
C27' C28' 1.558(18)
C27' H27C 0.9700
C27' H27D 0.9700
C28 C29 1.505(18)
C28 H28A 0.9700
C28 H28B 0.9700
C28' C29' 1.56(2)
C28' H28C 0.9700
C28' H28D 0.9700
C29 C30 1.59(2)
C29 H29A 0.9700
C29 H29B 0.9700
C29' C30' 1.57(3)
C29' H29C 0.9700
C29' H29D 0.9700
C30 H30A 0.9600
C30 H30B 0.9600
C30 H30C 0.9600
C30' H30D 0.9600
C30' H30E 0.9600
C30' H30F 0.9600
N1P C1P 1.3900
N1P C5P 1.3900
C1P C2P 1.3900
C1P H1P 0.9300
C2P C3P 1.3900
C2P H2P 0.9300
C3P C4P 1.3900
C3P H3P 0.9300
C4P C5P 1.3900
C4P H4P 0.9300
C5P H5P 0.9300
N1P2 C1P2 1.3900
N1P2 C5P2 1.3900
C1P2 C2P2 1.3900
C1P2 H1P2 0.9300
C2P2 C3P2 1.3900
C2P2 H2P2 0.9300
C3P2 C4P2 1.3900
C3P2 H3P2 0.9300
C4P2 C5P2 1.3900
C4P2 H4P2 0.9300
C5P2 H5P2 0.9300

loop_
_geom_torsion_atom_site_label_1
_geom_torsion_atom_site_label_2
_geom_torsion_atom_site_label_3
_geom_torsion_atom_site_label_4
_geom_torsion
C2' C1 C2 C3 0.0
C5 C1 C2 C3 -177.2(7)
C2' C1 C2 C9 -179.6(8)
C5 C1 C2 C9 3.2(8)
C1 C2 C3 C4 0.0
C9 C2 C3 C4 179.5(8)
C1 C2 C3 C11 -179.3(7)
C9 C2 C3 C11 0.2(9)
C2 C3 C4 C3' 0.0
C11 C3 C4 C3' 179.3(7)
C3 C4 C3' C2' 0.0
C3 C4 C3' C11' 176.5(9)
C4 C3' C2' C1 0.0
C11' C3' C2' C1 -176.0(10)
C4 C3' C2' C9' -177.8(8)
C11' C3' C2' C9' 6.2(11)
C2 C1 C2' C3' 0.0
C5 C1 C2' C3' 177.3(7)
C2 C1 C2' C9' 177.8(8)
C5 C1 C2' C9' -4.9(9)
C2 C1 C5 C6 50.7(7)
C2' C1 C5 C6 -126.5(5)
C2 C1 C5 C6' -129.0(5)
C2' C1 C5 C6' 53.8(7)
C6' C5 C6 C7 0.0
C1 C5 C6 C7 -179.7(7)
C6' C5 C6 C10 178.0(8)
C1 C5 C6 C10 -1.7(8)
C5 C6 C7 C8 0.0
C10 C6 C7 C8 -177.9(8)
C5 C6 C7 C17 -177.4(8)
C10 C6 C7 C17 4.7(9)
C6 C7 C8 C7' 0.0
C17 C7 C8 C7' 177.6(8)
C7 C8 C7' C6' 0.0
C7 C8 C7' C17' 177.5(8)
C8 C7' C6' C5 0.0
C17' C7' C6' C5 -177.3(8)
C8 C7' C6' C10' 179.5(8)
C17' C7' C6' C10' 2.2(9)
C6 C5 C6' C7' 0.0
C1 C5 C6' C7' 179.7(7)
C6 C5 C6' C10' -179.5(8)
C1 C5 C6' C10' 0.2(9)
C1 C2 C9 N1 -76.5(8)
C3 C2 C9 N1 103.9(7)
C10 N1 C9 C2 46.2(10)
C23 N1 C9 C2 -74.5(10)
C27 N1 C9 C2 164.4(8)
C3' C2' C9' N1' 106.2(9)
C1 C2' C9' N1' -71.6(11)
C10' N1' C9' C2' 45.6(13)
C27' N1' C9' C2' 165.4(10)
C23' N1' C9' C2' -73.3(13)
C5 C6 C10 N1 -72.2(10)
C7 C6 C10 N1 105.7(9)
C23 N1 C10 C6 165.1(9)
C27 N1 C10 C6 -73.4(12)
C9 N1 C10 C6 43.1(12)
C27' N1' C10' C6' -74.9(12)
C23' N1' C10' C6' 162.6(9)
C9' N1' C10' C6' 43.1(11)
C7' C6' C10' N1' 105.7(8)
C5 C6' C10' N1' -74.8(9)
C2 C3 C11 C12 -125.3(5)
C4 C3 C11 C12 55.4(7)
C2 C3 C11 C16 57.2(7)
C4 C3 C11 C16 -122.2(6)
C16 C11 C12 C13 0.0
C3 C11 C12 C13 -177.6(7)
C11 C12 C13 C14 0.0
C12 C13 C14 C15 0.0
C13 C14 C15 C16 0.0
C14 C15 C16 C11 0.0
C12 C11 C16 C15 0.0
C3 C11 C16 C15 177.5(8)
C4 C3' C11' C12' -120.0(6)
C2' C3' C11' C12' 56.2(9)
C4 C3' C11' C16' 60.2(7)
C2' C3' C11' C16' -123.5(7)
C16' C11' C12' C13' 0.0
C3' C11' C12' C13' -179.7(8)
C11' C12' C13' C14' 0.0
C12' C13' C14' C15' 0.0
C13' C14' C15' C16' 0.0
C14' C15' C16' C11' 0.0
C12' C11' C16' C15' 0.0
C3' C11' C16' C15' 179.7(8)
C8 C7 C17 C18 -125.0(5)
C6 C7 C17 C18 52.5(8)
C8 C7 C17 C22 54.7(7)
C6 C7 C17 C22 -127.8(6)
C22 C17 C18 C19 0.0
C7 C17 C18 C19 179.7(7)
C17 C18 C19 C20 0.0
C18 C19 C20 C21 0.0
C19 C20 C21 C22 0.0
C20 C21 C22 C17 0.0
C18 C17 C22 C21 0.0
C7 C17 C22 C21 -179.7(7)
C8 C7' C17' C18' 60.4(8)
C6' C7' C17' C18' -122.3(7)
C8 C7' C17' C22' -119.5(7)
C6' C7' C17' C22' 57.8(9)
C22' C17' C18' C19' 0.0
C7' C17' C18' C19' -179.9(9)
C17' C18' C19' C20' 0.0
C18' C19' C20' C21' 0.0
C19' C20' C21' C22' 0.0
C20' C21' C22' C17' 0.0
C18' C17' C22' C21' 0.0
C7' C17' C22' C21' 179.9(9)
C10 N1 C23 C24 172.0(10)
C27 N1 C23 C24 51.9(14)
C9 N1 C23 C24 -66.4(14)
C10' N1' C23' C24' 172.8(11)
C27' N1' C23' C24' 51.4(15)
C9' N1' C23' C24' -67.0(14)
N1 C23 C24 C25 -173.8(11)
N1' C23' C24' C25' -175(2)
N1' C23' C24' C25" -178.2(14)
C23 C24 C25 C26 176.4(14)
C23' C24' C25' C26' -174(2)
C23' C24' C25" C26" 178(2)
C10 N1 C27 C28 -70.2(12)
C23 N1 C27 C28 49.9(12)
C9 N1 C27 C28 170.8(9)
C10' N1' C27' C28' -69.6(15)
C23' N1' C27' C28' 50.6(15)
C9' N1' C27' C28' 170.3(11)
N1 C27 C28 C29 -176.5(9)
N1' C27' C28' C29' -177.2(13)
C27 C28 C29 C30 -176.7(11)
C27' C28' C29' C30' 177.4(15)
C5P N1P C1P C2P 0.0
N1P C1P C2P C3P 0.0
C1P C2P C3P C4P 0.0
C2P C3P C4P C5P 0.0
C3P C4P C5P N1P 0.0
C1P N1P C5P C4P 0.0
C5P2 N1P2 C1P2 C2P2 0.0
N1P2 C1P2 C2P2 C3P2 0.0
C1P2 C2P2 C3P2 C4P2 0.0
C2P2 C3P2 C4P2 C5P2 0.0
C3P2 C4P2 C5P2 N1P2 0.0
C1P2 N1P2 C5P2 C4P2 0.0
